data_4330304
loop_
_publ_author_name
'Endrit Shurdha'
'Saul H. Lapidus'
'Peter W. Stephens'
'Curtis E. Moore'
'Arnold L. Rheingold'
'Joel S. Miller'

_publ_contact_author_address
; 
Department of Chemistry
University of Utah
Salt Lake City
UT 84112-0850
USA 
;
_publ_contact_author_email JSMILLER@chem.utah.edu
_publ_contact_author_name 'Joel S. Miller'
_publ_section_title
;
 Extended Network Thiocyanate- and Tetracyanoethanide-Based First-Row
 Transition Metal Complexes
;
_journal_name_full 'Inorganic Chemistry'
_journal_page_first 9655
_journal_page_last 9665
_journal_paper_doi 10.1021/ic300804y
_journal_volume 51
_journal_year 2012
_chemical_formula_moiety 'C2 Co N2 S2'
_chemical_formula_sum 'C2 Co N2 S2'
_chemical_formula_weight 175.11
_chemical_name_systematic
;
?
;
_space_group_IT_number 12
_symmetry_cell_setting monoclinic
_symmetry_Int_Tables_number 12
_symmetry_space_group_name_Hall '-C 2y'
_symmetry_space_group_name_H-M 'C 1 2/m 1'
_cell_angle_alpha 90
_cell_angle_beta 105.862(3)
_cell_angle_gamma 90
_cell_formula_units_Z 2
_cell_length_a 10.5959(3)
_cell_length_b 3.72504(11)
_cell_length_c 6.16597(19)
_cell_measurement_temperature 300
_cell_volume 234.105(12)
_computing_cell_refinement TOPAS-Academic
_computing_data_collection SPEC
_computing_data_reduction TOPAS-Academic
_computing_structure_refinement TOPAS-Academic
_computing_structure_solution TOPAS-Academic
_diffrn_ambient_temperature 300
_diffrn_detector 'NaI scintillation counter'
_diffrn_measurement_device_type 'Huber diffractometer'
_diffrn_radiation_monochromator 'Si(111) channel cut'
_diffrn_radiation_type synchrotron
_diffrn_radiation_wavelength 0.699944
_diffrn_source synchrotron
_pd_block_diffractogram_id ES-2-139
_pd_char_colour brown
_pd_instr_location
;
X16C, National Synchrotron Light Source, Brookhaven National Laboratory
;
_pd_meas_2theta_range_inc 0.005
_pd_meas_2theta_range_max 35.52
_pd_meas_2theta_range_min 6.0
_pd_meas_number_of_points 5905
_pd_meas_scan_method step
_pd_proc_2theta_range_inc 0.005
_pd_proc_2theta_range_max 35.52
_pd_proc_2theta_range_min 6.0
_pd_proc_ls_background_function
;
7 Pearson-Voight peaks and Chebyshev polynomial with 6 coefficients
;
_pd_proc_ls_pref_orient_corr
;
none
;
_pd_proc_ls_profile_function
;
Simple_Axial_model function with Rp=9999,Rs=330 in TOPAS-Academic
;
_pd_proc_ls_prof_R_factor 0.05881
_pd_proc_ls_prof_wR_expected 0.05931
_pd_proc_ls_prof_wR_factor 0.07736
_pd_proc_wavelength 0.699944
_pd_spec_mounting
;
capillary
;
_pd_spec_mount_mode transmission
_pd_spec_shape cylinder
_refine_ls_goodness_of_fit_all 1.304
_refine_ls_number_parameters 60
_refine_ls_weighting_details 1/(sigma*sigma)
_refine_ls_weighting_scheme sigma
_cod_data_source_file ic300804y_si_002_1.cif
_cod_data_source_block ES-2-139
_cod_original_cell_volume 234.106(12)
_cod_original_sg_symbol_H-M 'C 2/m'
_cod_database_code 4330304
_cod_database_fobs_code 4330304

loop_
_symmetry_equiv_pos_site_id
_symmetry_equiv_pos_as_xyz
1 x,y,z
2 -x,y,-z
3 -x,-y,-z
4 x,-y,z
5 1/2+x,1/2+y,z
6 1/2-x,1/2+y,-z
7 1/2-x,1/2-y,-z
8 1/2+x,1/2-y,z

loop_
_atom_site_label
_atom_site_type_symbol
_atom_site_symmetry_multiplicity
_atom_site_fract_x
_atom_site_fract_y
_atom_site_fract_z
_atom_site_occupancy
_atom_site_B_iso_or_equiv
Co1 Co 2 0 0 0 1 1.362(24)
C7 C 4 -0.23557(51) 0 0.21862(76) 1 1.362(24)
N3 N 4 -0.13805(36) 0 0.17294(69) 1 1.362(24)
S1 S 4 -0.38148(12) 0 0.26806(22) 1 1.362(24)

loop_
_geom_angle_atom_site_label_1
_geom_angle_atom_site_label_2
_geom_angle_atom_site_label_3
_geom_angle
_geom_angle_site_symmetry_1
_geom_angle_site_symmetry_3
_geom_angle_publ_flag
N3 Co1 N3 180.00 . 2_555 yes
S1 Co1 N3 87.589(75) 5_545 . yes
S1 Co1 N3 87.589(75) 5_555 . yes
S1 Co1 N3 92.411(75) 6_445 . yes
S1 Co1 N3 92.411(75) 6_455 . yes
S1 Co1 N3 92.411(75) 5_545 2_555 yes
S1 Co1 N3 92.411(75) 5_555 2_555 yes
S1 Co1 N3 87.589(75) 6_445 2_555 yes
S1 Co1 N3 87.589(75) 6_455 2_555 yes
S1 Co1 S1 92.542(37) 5_545 5_555 yes
S1 Co1 S1 87.458(37) 5_545 6_445 yes
S1 Co1 S1 180.00 5_545 6_455 yes
S1 Co1 S1 180.00 5_555 6_445 yes
S1 Co1 S1 87.458(37) 5_555 6_455 yes
S1 Co1 S1 92.542(37) 6_445 6_455 yes
Co1 S1 C7 101.40(12) 5_445 . yes
Co1 S1 C7 101.40(12) 5_455 . yes
Co1 S1 Co1 92.542(37) 5_445 5_455 yes
Co1 N3 C7 163.40(36) . . yes
S1 C7 N3 176.49(38) . . yes

loop_
_geom_bond_atom_site_label_1
_geom_bond_atom_site_label_2
_geom_bond_distance
_geom_bond_site_symmetry_2
_geom_bond_publ_flag
Co1 N3 2.0321(45) . yes
Co1 N3 2.0321(45) 2_555 yes
Co1 S1 2.57747(83) 5_545 yes
Co1 S1 2.57747(83) 5_555 yes
Co1 S1 2.57747(83) 6_445 yes
Co1 S1 2.57747(83) 6_455 yes
S1 C7 1.6555(59) . yes
N3 C7 1.1429(72) . yes
